data_1564805
loop_
_publ_author_name
'Liu, Mengting'
'Gu, Lianghu'
'Shen, Ling'
'Zhang, Xueke'
'Lin, Shuang'
'Ye, Ying'
'Wang, Jianping'
'Hu, Zhengxi'
'Zhang, Yonghui'

_publ_section_title
;
 Bipolaquinones A-J, Immunosuppressive Meroterpenoids from a Soil-Derived
 <i>Bipolaris zeicola</i>.
;
_journal_issue 9
_journal_name_full 'Journal of natural products'
_journal_page_first 2427
_journal_page_last 2436
_journal_paper_doi 10.1021/acs.jnatprod.1c00327
_journal_volume 84
_journal_year 2021
_chemical_absolute_configuration ad
_chemical_formula_moiety 'C30 H44 O6'
_chemical_formula_sum 'C30 H44 O6'
_chemical_formula_weight 500.65
_space_group_crystal_system monoclinic
_space_group_IT_number 4
_space_group_name_Hall 'P 2yb'
_space_group_name_H-M_alt 'P 1 21 1'
_atom_sites_solution_hydrogens geom
_atom_sites_solution_primary dual
_audit_creation_date 2018-11-30
_audit_creation_method
;
Olex2 1.2
(compiled 2018.05.29 svn.r3508 for OlexSys, GUI svn.r5506)
;
_cell_angle_alpha 90
_cell_angle_beta 111.947(1)
_cell_angle_gamma 90
_cell_formula_units_Z 2
_cell_length_a 11.2607(1)
_cell_length_b 10.2470(1)
_cell_length_c 13.0776(2)
_cell_measurement_reflns_used 29128
_cell_measurement_temperature 100.0(1)
_cell_measurement_theta_max 73.6320
_cell_measurement_theta_min 4.2310
_cell_volume 1399.65(3)
_computing_cell_refinement 'CrysAlisPro 1.171.39.28b (Rigaku OD, 2015)'
_computing_data_collection 'CrysAlisPro 1.171.39.28b (Rigaku OD, 2015)'
_computing_data_reduction 'CrysAlisPro 1.171.39.28b (Rigaku OD, 2015)'
_computing_molecular_graphics 'Olex2 (Dolomanov et al., 2009)'
_computing_publication_material 'Olex2 (Dolomanov et al., 2009)'
_computing_structure_refinement 'ShelXL (Sheldrick, 2015)'
_computing_structure_solution 'ShelXT (Sheldrick, 2015)'
_diffrn_ambient_environment N~2~
_diffrn_ambient_temperature 100.00(10)
_diffrn_detector 'CCD plate'
_diffrn_measured_fraction_theta_full 0.999
_diffrn_measured_fraction_theta_max 0.995
_diffrn_measurement_details
;
List of Runs (angles in degrees, time in seconds):

  # Type    Start    End  Width  t~exp~   \w     \q     \k     \f   Frames
--------------------------------------------------------------------------
  1  \w    -35.00  -9.00   0.50    0.50    --    0.00 -78.00 -49.00   52
  2  \w     19.00  80.00   0.50    0.50    --   94.60 -78.00 -49.00  122
  3  \w    133.00 158.00   0.50    0.50    --   94.60  78.00  75.00   50
  4  \w    -21.00  13.00   0.50    0.50    --    0.00  57.00-120.00   68
  5  \w     58.00  89.00   0.50    0.50    --    0.00  57.00-120.00   62
  6  \w     -7.00  21.00   0.50    0.50    --    0.00 -57.00-180.00   56
  7  \w    -16.00  86.00   0.50    0.50    --    0.00  38.00  60.00  204
  8  \w      0.00  31.00   0.50    0.50    --    0.00 -82.00-150.00   62
  9  \w    -14.00  66.00   0.50    0.50    --    0.00  38.00 -60.00  160
 10  \w    -11.00  15.00   0.50    0.50    --    0.00 -38.00 120.00   52
 11  \w    -86.00 -41.00   0.50    0.50    --    0.00 -57.00-180.00   90
 12  \w    -85.00  19.00   0.50    0.50    --    0.00 -57.00  60.00  208
 13  \w    -88.00 -29.00   0.50    0.50    --    0.00 -38.00 120.00  118
 14  \w    134.00 165.00   0.50    0.50    --   94.60  61.00  60.00   62
 15  \w     72.00 157.00   0.50    0.50    --   94.60  61.00  90.00  170
 16  \w     24.00  51.00   0.50    0.50    --   94.60 -82.00  30.00   54
 17  \w     58.00 126.00   0.50    0.50    --   94.60 -82.00  30.00  136
 18  \w     66.00  91.00   0.50    0.50    --   94.60  74.00  35.73   50
 19  \w     73.00 105.00   0.50    0.50    --   94.60  61.00  60.00   64
 20  \w     70.00 182.00   0.50    0.50    --   94.60  63.00-159.76  224
 21  \w    136.00 162.00   0.50    0.50    --   94.60  74.00 144.95   52
 22  \w     67.00  92.00   0.50    0.50    --   94.60  73.00 -25.23   50
 23  \w     71.00 132.00   0.50    0.50    --   94.60  61.00 150.00  122
 24  \w    133.00 159.00   0.50    0.50    --   94.60  73.00 -25.23   52
 25  \w     71.00  97.00   0.50    0.50    --   94.60  64.00  75.21   52
 26  \w     77.00 178.00   0.50    0.50    --   94.60  45.00  30.00  202
 27  \w     74.00 116.00   0.50    0.50    --   94.60  50.00 -87.61   84
 28  \w     71.00 182.00   0.50    0.50    --   94.60  60.00 108.33  222
 29  \w     68.00 125.00   0.50    0.50    --   94.60 -82.00-180.00  114
 30  \w     71.00  96.00   0.50    0.50    --   94.60  62.00 140.37   50
 31  \w     71.00 158.00   0.50    0.50    --   94.60  62.00-147.84  174
 32  \w     72.00 103.00   0.50    0.50    --   94.60  58.00 176.85   62
 33  \w      7.00 116.00   0.50    0.50    --   94.60 -82.00 -90.00  218
 34  \w     67.00  93.00   0.50    0.50    --   94.60  74.00 144.95   52
 35  \w    147.00 183.00   0.50    0.50    --   94.60  60.00 -63.41   72
 36  \w     71.00  96.00   0.50    0.50    --   94.60  60.00 -63.41   50
 37  \w    129.00 182.00   0.50    0.50    --   94.60  69.00-127.78  106
 38  \w     77.00 180.00   0.50    0.50    --   94.60  45.00 -60.00  206
 39  \w     66.00  94.00   0.50    0.50    --   94.60  75.00-109.86   56
 40  \w     71.00  97.00   0.50    0.50    --   94.60  61.00  30.00   52
 41  \w     72.00  98.00   0.50    0.50    --   94.60  61.00 -60.00   52
 42  \w    107.00 183.00   0.50    0.50    --   94.60  74.00 167.95  152
 43  \w     67.00 184.00   0.50    0.50    --   94.60  71.00 -50.43  234
 44  \w     75.00 181.00   0.50    0.50    --   94.60  45.00   0.00  212
 45  \w     72.00 112.00   0.50    0.50    --   94.60  55.00  80.47   80
 46  \w     66.00  92.00   0.50    0.50    --   94.60  74.00 167.95   52
 47  \w     71.00  97.00   0.50    0.50    --   94.60  61.00   0.00   52
 48  \w    159.00 184.00   0.50    0.50    --   94.60  61.00   0.00   50
 49  \w     70.00  95.00   0.50    0.50    --   94.60  65.00  34.34   50
 50  \w     68.00  94.00   0.50    0.50    --   94.60  69.00-127.78   52
 51  \w     49.00  75.00   0.50    0.50    --   94.60 -82.00 -60.00   52
 52  \w     81.00 126.00   0.50    0.50    --   94.60 -82.00 -60.00   90
 53  \w     30.00 126.00   0.50    0.50    --   94.60 -82.00  90.00  192
 54  \w     71.00 184.00   0.50    0.50    --   94.60  61.00 120.00  226
 55  \w     72.00 117.00   0.50    0.50    --   94.60  55.00-120.78   90
 56  \w     20.00 120.00   0.50    0.50    --   94.60 -82.00 120.00  200
;
_diffrn_measurement_device 'four-circle diffractometer'
_diffrn_measurement_device_type 'XtaLAB AFC12 (RINC): Kappa single'
_diffrn_measurement_method '\w scans'
_diffrn_orient_matrix_type 'CrysAlisPro convention (1999,Acta A55,543-557)'
_diffrn_orient_matrix_UB_11 0.0738970000
_diffrn_orient_matrix_UB_12 0.0790533000
_diffrn_orient_matrix_UB_13 0.1047950000
_diffrn_orient_matrix_UB_21 0.1168511000
_diffrn_orient_matrix_UB_22 -0.0900266000
_diffrn_orient_matrix_UB_23 0.0235922000
_diffrn_orient_matrix_UB_31 0.0514983000
_diffrn_orient_matrix_UB_32 0.0908318000
_diffrn_orient_matrix_UB_33 -0.0677449000
_diffrn_radiation_monochromator graphite
_diffrn_radiation_probe x-ray
_diffrn_radiation_type CuK\a
_diffrn_radiation_wavelength 1.54184
_diffrn_reflns_av_R_equivalents 0.0295
_diffrn_reflns_av_unetI/netI 0.0151
_diffrn_reflns_Laue_measured_fraction_full 0.999
_diffrn_reflns_Laue_measured_fraction_max 0.995
_diffrn_reflns_limit_h_max 13
_diffrn_reflns_limit_h_min -14
_diffrn_reflns_limit_k_max 12
_diffrn_reflns_limit_k_min -12
_diffrn_reflns_limit_l_max 16
_diffrn_reflns_limit_l_min -16
_diffrn_reflns_number 32532
_diffrn_reflns_point_group_measured_fraction_full 0.999
_diffrn_reflns_point_group_measured_fraction_max 0.984
_diffrn_reflns_theta_full 67.684
_diffrn_reflns_theta_max 73.916
_diffrn_reflns_theta_min 3.644
_diffrn_source 'fine-focus sealed X-ray tube'
_diffrn_source_type 'Enhance (Cu) X-ray Source'
_exptl_absorpt_coefficient_mu 0.650
_exptl_absorpt_correction_T_max 1.00000
_exptl_absorpt_correction_T_min 0.50930
_exptl_absorpt_correction_type multi-scan
_exptl_absorpt_process_details
;
CrysAlisPro 1.171.39.28b (Rigaku Oxford Diffraction, 2015)
Empirical absorption correction using spherical harmonics,
 implemented in SCALE3 ABSPACK scaling algorithm.
;
_exptl_crystal_colour 'clear colourless'
_exptl_crystal_colour_lustre clear
_exptl_crystal_colour_primary colourless
_exptl_crystal_density_diffrn 1.188
_exptl_crystal_description block
_exptl_crystal_F_000 544
_exptl_crystal_size_max 0.35
_exptl_crystal_size_mid 0.25
_exptl_crystal_size_min 0.15
_refine_diff_density_max 0.166
_refine_diff_density_min -0.172
_refine_diff_density_rms 0.038
_refine_ls_abs_structure_details
;
 Flack x determined using 2555 quotients [(I+)-(I-)]/[(I+)+(I-)]
 (Parsons, Flack and Wagner, Acta Cryst. B69 (2013) 249-259).
;
_refine_ls_abs_structure_Flack 0.01(3)
_refine_ls_extinction_method none
_refine_ls_goodness_of_fit_ref 1.060
_refine_ls_hydrogen_treatment constr
_refine_ls_matrix_type full
_refine_ls_number_parameters 335
_refine_ls_number_reflns 5580
_refine_ls_number_restraints 1
_refine_ls_restrained_S_all 1.060
_refine_ls_R_factor_all 0.0265
_refine_ls_R_factor_gt 0.0263
_refine_ls_shift/su_max 0.000
_refine_ls_shift/su_mean 0.000
_refine_ls_structure_factor_coef Fsqd
_refine_ls_weighting_details 'w=1/[\s^2^(Fo^2^)+(0.0363P)^2^+0.2614P] where P=(Fo^2^+2Fc^2^)/3'
_refine_ls_weighting_scheme calc
_refine_ls_wR_factor_gt 0.0685
_refine_ls_wR_factor_ref 0.0686
_reflns_Friedel_coverage 0.867
_reflns_Friedel_fraction_full 0.999
_reflns_Friedel_fraction_max 0.971
_reflns_number_gt 5550
_reflns_number_total 5580
_reflns_threshold_expression 'I > 2\s(I)'
_cod_data_source_file np1c00327_si_002.cif
_cod_data_source_block 20181108_lmt_3_64_5
_cod_database_code 1564805
_shelx_shelxl_version_number 2014/7
_shelx_space_group_comment
;
The symmetry employed for this shelxl refinement is uniquely defined
by the following loop, which should always be used as a source of
symmetry information in preference to the above space-group names.
They are only intended as comments.
;
_shelx_estimated_absorpt_t_max 0.909
_shelx_estimated_absorpt_t_min 0.804
_reflns_odcompleteness_completeness 100.00
_reflns_odcompleteness_iscentric 1
_reflns_odcompleteness_theta 66.97
_olex2_refinement_description
;
1. Fixed Uiso
 At 1.2 times of:
  All C(H) groups, All C(H,H) groups
 At 1.5 times of:
  All C(H,H,H) groups, All O(H) groups
2.a Ternary CH refined with riding coordinates:
 C17(H17), C21(H21), C4(H4A), C5(H5), C3(H3)
2.b Secondary CH2 refined with riding coordinates:
 C16(H16A,H16B), C19(H19A,H19B), C20(H20A,H20B), C15(H15A,H15B), C2(H2A,H2B)
2.c Aromatic/amide H refined with riding coordinates:
 C7(H7), C12(H12), C11(H11)
2.d Idealised Me refined as rotating group:
 C24(H24A,H24B,H24C), C23(H23A,H23B,H23C), C27(H27A,H27B,H27C), C25(H25A,H25B,
 H25C), C26(H26A,H26B,H26C), C28(H28A,H28B,H28C), C1(H1A,H1B,H1C), C30(H30A,
 H30B,H30C)
2.e Idealised tetrahedral OH refined as rotating group:
 O4(H4), O6(H6)
;
_olex2_submission_special_instructions 'No special instructions were received'
_oxdiff_exptl_absorpt_empirical_details
;
Empirical correction (ABSPACK) includes:
- Absorption correction using spherical harmonics
- Frame scaling
;
_oxdiff_exptl_absorpt_empirical_full_max 1.672
_oxdiff_exptl_absorpt_empirical_full_min 0.597

loop_
_space_group_symop_operation_xyz
'x, y, z'
'-x, y+1/2, -z'

loop_
_atom_site_label
_atom_site_type_symbol
_atom_site_fract_x
_atom_site_fract_y
_atom_site_fract_z
_atom_site_U_iso_or_equiv
_atom_site_adp_type
_atom_site_occupancy
_atom_site_site_symmetry_order
_atom_site_calc_flag
_atom_site_refinement_flags_posn
_atom_site_refinement_flags_adp
_atom_site_refinement_flags_occupancy
_atom_site_disorder_assembly
_atom_site_disorder_group
O5 O 0.11441(10) 0.41874(11) 0.89372(8) 0.0174(2) Uani 1 1 d . . . . .
O3 O 0.49230(10) 0.50935(11) 0.73596(8) 0.0179(2) Uani 1 1 d . . . . .
O4 O 0.24224(11) 0.78891(12) 0.44565(9) 0.0217(2) Uani 1 1 d . . . . .
H4 H 0.2335 0.8044 0.3801 0.033 Uiso 1 1 calc GR . . . .
O1 O 0.54194(10) 0.51765(11) 0.31794(9) 0.0194(2) Uani 1 1 d . . . . .
O6 O -0.21558(11) 0.31896(12) 0.76667(9) 0.0232(3) Uani 1 1 d . . . . .
H6 H -0.2643 0.2718 0.7863 0.035 Uiso 1 1 calc GR . . . .
O2 O 0.38315(11) 0.63492(12) 0.19459(10) 0.0250(3) Uani 1 1 d . . . . .
C7 C 0.57717(14) 0.58094(15) 0.60508(12) 0.0171(3) Uani 1 1 d . . . . .
H7 H 0.6519 0.5305 0.6413 0.020 Uiso 1 1 calc R . . . .
C8 C 0.47955(15) 0.58459(15) 0.64555(12) 0.0161(3) Uani 1 1 d . . . . .
C14 C 0.42573(14) 0.55643(15) 0.80557(12) 0.0159(3) Uani 1 1 d . . . . .
C10 C 0.35475(15) 0.72369(15) 0.49761(13) 0.0170(3) Uani 1 1 d . . . . .
C9 C 0.36607(15) 0.65315(15) 0.59247(12) 0.0157(3) Uani 1 1 d . . . . .
C16 C 0.34103(15) 0.44052(17) 0.93867(12) 0.0188(3) Uani 1 1 d . . . . .
H16A H 0.3505 0.3605 0.9835 0.023 Uiso 1 1 calc R . . . .
H16B H 0.3534 0.5172 0.9877 0.023 Uiso 1 1 calc R . . . .
C13 C 0.28643(14) 0.58856(14) 0.73400(12) 0.0150(3) Uani 1 1 d . . . . .
C12 C 0.26331(15) 0.63821(15) 0.63403(13) 0.0166(3) Uani 1 1 d . . . . .
H12 H 0.1788 0.6642 0.5893 0.020 Uiso 1 1 calc R . . . .
C17 C 0.20946(14) 0.44466(15) 0.84839(12) 0.0158(3) Uani 1 1 d . . . . .
H17 H 0.2052 0.3726 0.7956 0.019 Uiso 1 1 calc R . . . .
C29 C 0.42075(15) 0.53701(17) 0.24946(13) 0.0207(3) Uani 1 1 d . . . . .
C22 C -0.09763(15) 0.34041(16) 0.85924(12) 0.0174(3) Uani 1 1 d . . . . .
C18 C 0.18370(14) 0.57359(15) 0.78293(12) 0.0155(3) Uani 1 1 d . . . . .
C19 C 0.04868(14) 0.56287(16) 0.69211(13) 0.0190(3) Uani 1 1 d . . . . .
H19A H 0.0240 0.6484 0.6549 0.023 Uiso 1 1 calc R . . . .
H19B H 0.0503 0.4983 0.6363 0.023 Uiso 1 1 calc R . . . .
C21 C -0.00736(15) 0.39711(15) 0.80696(12) 0.0171(3) Uani 1 1 d . . . . .
H21 H 0.0048 0.3288 0.7572 0.020 Uiso 1 1 calc R . . . .
C24 C -0.12287(17) 0.43252(17) 0.93980(14) 0.0242(3) Uani 1 1 d . . . . .
H24A H -0.1623 0.5129 0.9014 0.036 Uiso 1 1 calc GR . . . .
H24B H -0.0418 0.4536 0.9999 0.036 Uiso 1 1 calc GR . . . .
H24C H -0.1808 0.3906 0.9701 0.036 Uiso 1 1 calc GR . . . .
C4 C 0.62839(15) 0.63034(15) 0.34435(13) 0.0175(3) Uani 1 1 d . . . . .
H4A H 0.5785 0.7091 0.3071 0.021 Uiso 1 1 calc R . . . .
C6 C 0.56442(15) 0.65215(15) 0.51069(12) 0.0171(3) Uani 1 1 d . . . . .
C5 C 0.67404(15) 0.64986(16) 0.46925(13) 0.0189(3) Uani 1 1 d . . . . .
H5 H 0.7306 0.5745 0.5053 0.023 Uiso 1 1 calc R . . . .
C20 C -0.05134(15) 0.52128(17) 0.73926(13) 0.0202(3) Uani 1 1 d . . . . .
H20A H -0.0631 0.5917 0.7864 0.024 Uiso 1 1 calc R . . . .
H20B H -0.1345 0.5057 0.6783 0.024 Uiso 1 1 calc R . . . .
C15 C 0.44071(14) 0.44151(16) 0.88483(12) 0.0186(3) Uani 1 1 d . . . . .
H15A H 0.4340 0.3589 0.8438 0.022 Uiso 1 1 calc R . . . .
H15B H 0.5273 0.4450 0.9434 0.022 Uiso 1 1 calc R . . . .
C3 C 0.73518(15) 0.60669(16) 0.29969(13) 0.0197(3) Uani 1 1 d . . . . .
H3 H 0.7840 0.6902 0.3093 0.024 Uiso 1 1 calc R . . . .
C23 C -0.04476(17) 0.21027(17) 0.91335(15) 0.0247(4) Uani 1 1 d . . . . .
H23A H -0.1073 0.1685 0.9386 0.037 Uiso 1 1 calc GR . . . .
H23B H 0.0352 0.2250 0.9765 0.037 Uiso 1 1 calc GR . . . .
H23C H -0.0282 0.1535 0.8598 0.037 Uiso 1 1 calc GR . . . .
C27 C 0.49676(15) 0.67744(17) 0.86725(13) 0.0221(3) Uani 1 1 d . . . . .
H27A H 0.5889 0.6597 0.8986 0.033 Uiso 1 1 calc GR . . . .
H27B H 0.4670 0.6989 0.9267 0.033 Uiso 1 1 calc GR . . . .
H27C H 0.4798 0.7511 0.8160 0.033 Uiso 1 1 calc GR . . . .
C11 C 0.45410(15) 0.72624(16) 0.45858(13) 0.0180(3) Uani 1 1 d . . . . .
H11 H 0.4468 0.7784 0.3965 0.022 Uiso 1 1 calc R . . . .
C2 C 0.83202(16) 0.50101(19) 0.36062(14) 0.0258(4) Uani 1 1 d . . . . .
H2A H 0.7908 0.4144 0.3414 0.031 Uiso 1 1 calc R . . . .
H2B H 0.8571 0.5135 0.4410 0.031 Uiso 1 1 calc R . . . .
C25 C 0.67705(17) 0.57883(19) 0.17525(14) 0.0258(4) Uani 1 1 d . . . . .
H25A H 0.6410 0.4905 0.1628 0.039 Uiso 1 1 calc GR . . . .
H25B H 0.7439 0.5858 0.1444 0.039 Uiso 1 1 calc GR . . . .
H25C H 0.6092 0.6423 0.1392 0.039 Uiso 1 1 calc GR . . . .
C26 C 0.75468(17) 0.7747(2) 0.50351(15) 0.0268(4) Uani 1 1 d . . . . .
H26A H 0.8290 0.7680 0.4820 0.040 Uiso 1 1 calc GR . . . .
H26B H 0.7839 0.7857 0.5836 0.040 Uiso 1 1 calc GR . . . .
H26C H 0.7026 0.8501 0.4668 0.040 Uiso 1 1 calc GR . . . .
C28 C 0.18601(16) 0.69166(16) 0.85686(14) 0.0210(3) Uani 1 1 d . . . . .
H28A H 0.2692 0.6958 0.9181 0.031 Uiso 1 1 calc GR . . . .
H28B H 0.1180 0.6822 0.8860 0.031 Uiso 1 1 calc GR . . . .
H28C H 0.1723 0.7721 0.8134 0.031 Uiso 1 1 calc GR . . . .
C1 C 0.95261(18) 0.5034(2) 0.33239(17) 0.0329(4) Uani 1 1 d . . . . .
H1A H 0.9289 0.4868 0.2534 0.049 Uiso 1 1 calc GR . . . .
H1B H 1.0122 0.4357 0.3748 0.049 Uiso 1 1 calc GR . . . .
H1C H 0.9937 0.5891 0.3509 0.049 Uiso 1 1 calc GR . . . .
C30 C 0.33634(18) 0.4239(2) 0.24981(17) 0.0325(4) Uani 1 1 d . . . . .
H30A H 0.3895 0.3497 0.2876 0.049 Uiso 1 1 calc GR . . . .
H30B H 0.2844 0.3994 0.1737 0.049 Uiso 1 1 calc GR . . . .
H30C H 0.2800 0.4488 0.2884 0.049 Uiso 1 1 calc GR . . . .

loop_
_atom_site_aniso_label
_atom_site_aniso_U_11
_atom_site_aniso_U_22
_atom_site_aniso_U_33
_atom_site_aniso_U_23
_atom_site_aniso_U_13
_atom_site_aniso_U_12
O5 0.0161(5) 0.0216(6) 0.0147(5) 0.0025(4) 0.0060(4) -0.0024(4)
O3 0.0185(5) 0.0211(5) 0.0160(5) 0.0045(4) 0.0086(4) 0.0036(4)
O4 0.0211(6) 0.0283(6) 0.0179(5) 0.0082(5) 0.0100(5) 0.0097(5)
O1 0.0199(5) 0.0190(5) 0.0202(5) 0.0005(4) 0.0086(4) 0.0013(5)
O6 0.0200(6) 0.0326(7) 0.0171(5) -0.0002(5) 0.0069(5) -0.0096(5)
O2 0.0244(6) 0.0273(6) 0.0213(6) -0.0005(5) 0.0063(5) 0.0072(5)
C7 0.0164(7) 0.0188(7) 0.0155(7) 0.0017(6) 0.0054(6) 0.0020(6)
C8 0.0195(7) 0.0162(7) 0.0123(7) -0.0001(6) 0.0055(5) -0.0008(6)
C14 0.0164(7) 0.0195(7) 0.0130(6) 0.0000(6) 0.0066(5) -0.0003(6)
C10 0.0180(7) 0.0172(7) 0.0161(7) -0.0002(6) 0.0065(6) 0.0026(6)
C9 0.0181(7) 0.0164(7) 0.0135(7) -0.0010(5) 0.0068(6) 0.0003(6)
C16 0.0192(7) 0.0225(7) 0.0146(7) 0.0034(6) 0.0063(6) 0.0010(6)
C13 0.0160(7) 0.0136(7) 0.0162(7) -0.0018(6) 0.0068(6) -0.0011(5)
C12 0.0173(7) 0.0161(7) 0.0171(7) -0.0004(6) 0.0071(6) 0.0009(6)
C17 0.0171(7) 0.0170(7) 0.0150(7) 0.0019(6) 0.0077(6) -0.0001(6)
C29 0.0209(7) 0.0250(8) 0.0183(7) -0.0049(6) 0.0096(6) 0.0029(6)
C22 0.0169(7) 0.0201(7) 0.0145(7) -0.0002(6) 0.0050(6) -0.0035(6)
C18 0.0169(7) 0.0163(7) 0.0147(7) 0.0014(6) 0.0076(6) 0.0008(6)
C19 0.0169(7) 0.0226(8) 0.0176(7) 0.0063(6) 0.0064(6) 0.0014(6)
C21 0.0172(7) 0.0182(7) 0.0154(7) 0.0006(6) 0.0058(6) -0.0014(6)
C24 0.0312(9) 0.0238(8) 0.0222(8) -0.0031(7) 0.0153(7) -0.0058(7)
C4 0.0196(7) 0.0161(7) 0.0180(7) 0.0020(6) 0.0083(6) 0.0015(6)
C6 0.0183(7) 0.0184(7) 0.0157(7) -0.0014(6) 0.0076(6) -0.0002(6)
C5 0.0178(7) 0.0233(8) 0.0170(7) 0.0040(6) 0.0081(6) 0.0031(6)
C20 0.0168(7) 0.0243(8) 0.0197(7) 0.0057(7) 0.0069(6) 0.0004(6)
C15 0.0166(7) 0.0232(8) 0.0154(7) 0.0045(6) 0.0052(6) 0.0017(6)
C3 0.0232(8) 0.0207(8) 0.0194(7) 0.0031(6) 0.0125(6) 0.0031(6)
C23 0.0285(8) 0.0226(8) 0.0264(9) 0.0066(7) 0.0143(7) 0.0001(7)
C27 0.0218(8) 0.0247(8) 0.0193(8) -0.0014(7) 0.0070(6) -0.0045(7)
C11 0.0211(7) 0.0189(7) 0.0152(7) 0.0022(6) 0.0083(6) 0.0016(6)
C2 0.0267(8) 0.0299(9) 0.0242(8) 0.0067(7) 0.0134(7) 0.0095(7)
C25 0.0302(9) 0.0300(9) 0.0204(8) 0.0026(7) 0.0132(7) 0.0073(7)
C26 0.0239(8) 0.0348(9) 0.0244(8) -0.0054(7) 0.0122(7) -0.0073(7)
C28 0.0260(8) 0.0181(7) 0.0225(8) -0.0009(6) 0.0133(6) -0.0006(6)
C1 0.0272(9) 0.0372(10) 0.0394(10) 0.0012(9) 0.0182(8) 0.0062(8)
C30 0.0266(9) 0.0314(10) 0.0425(11) -0.0047(8) 0.0165(8) -0.0031(8)

loop_
_atom_type_symbol
_atom_type_description
_atom_type_scat_dispersion_real
_atom_type_scat_dispersion_imag
_atom_type_scat_source
C C 0.0181 0.0091 'International Tables Vol C Tables 4.2.6.8 and 6.1.1.4'
H H 0.0000 0.0000 'International Tables Vol C Tables 4.2.6.8 and 6.1.1.4'
O O 0.0492 0.0322 'International Tables Vol C Tables 4.2.6.8 and 6.1.1.4'

loop_
_geom_angle_atom_site_label_1
_geom_angle_atom_site_label_2
_geom_angle_atom_site_label_3
_geom_angle
_geom_angle_site_symmetry_1
_geom_angle_site_symmetry_3
_geom_angle_publ_flag
C17 O5 C21 110.10(11) . . ?
C8 O3 C14 116.00(12) . . ?
C10 O4 H4 109.5 . . ?
C29 O1 C4 117.54(12) . . ?
C22 O6 H6 109.5 . . ?
C8 C7 H7 120.3 . . ?
C8 C7 C6 119.31(14) . . ?
C6 C7 H7 120.3 . . ?
O3 C8 C7 118.07(13) . . ?
O3 C8 C9 119.52(13) . . ?
C7 C8 C9 122.20(13) . . ?
O3 C14 C13 109.69(11) . . ?
O3 C14 C15 102.41(12) . . ?
O3 C14 C27 107.88(12) . . ?
C13 C14 C15 113.97(12) . . ?
C27 C14 C13 111.20(13) . . ?
C27 C14 C15 111.18(12) . . ?
O4 C10 C9 116.96(14) . . ?
O4 C10 C11 122.05(14) . . ?
C11 C10 C9 120.99(14) . . ?
C8 C9 C10 117.65(14) . . ?
C8 C9 C12 117.94(13) . . ?
C10 C9 C12 124.21(14) . . ?
H16A C16 H16B 108.4 . . ?
C17 C16 H16A 110.0 . . ?
C17 C16 H16B 110.0 . . ?
C17 C16 C15 108.28(12) . . ?
C15 C16 H16A 110.0 . . ?
C15 C16 H16B 110.0 . . ?
C12 C13 C14 117.43(13) . . ?
C12 C13 C18 123.27(13) . . ?
C18 C13 C14 119.09(12) . . ?
C9 C12 H12 119.6 . . ?
C13 C12 C9 120.89(14) . . ?
C13 C12 H12 119.6 . . ?
O5 C17 C16 109.78(11) . . ?
O5 C17 H17 107.4 . . ?
O5 C17 C18 112.02(12) . . ?
C16 C17 H17 107.4 . . ?
C16 C17 C18 112.58(13) . . ?
C18 C17 H17 107.4 . . ?
O1 C29 C30 111.87(15) . . ?
O2 C29 O1 124.15(15) . . ?
O2 C29 C30 123.98(15) . . ?
O6 C22 C21 103.85(12) . . ?
O6 C22 C24 108.97(13) . . ?
O6 C22 C23 109.53(13) . . ?
C24 C22 C21 113.61(13) . . ?
C24 C22 C23 111.34(13) . . ?
C23 C22 C21 109.23(13) . . ?
C13 C18 C17 107.72(12) . . ?
C13 C18 C19 111.58(12) . . ?
C13 C18 C28 110.26(12) . . ?
C17 C18 C19 107.04(12) . . ?
C17 C18 C28 111.63(12) . . ?
C28 C18 C19 108.60(12) . . ?
C18 C19 H19A 109.3 . . ?
C18 C19 H19B 109.3 . . ?
H19A C19 H19B 107.9 . . ?
C20 C19 C18 111.76(12) . . ?
C20 C19 H19A 109.3 . . ?
C20 C19 H19B 109.3 . . ?
O5 C21 C22 107.63(11) . . ?
O5 C21 H21 107.5 . . ?
O5 C21 C20 109.76(12) . . ?
C22 C21 H21 107.5 . . ?
C20 C21 C22 116.70(13) . . ?
C20 C21 H21 107.5 . . ?
C22 C24 H24A 109.5 . . ?
C22 C24 H24B 109.5 . . ?
C22 C24 H24C 109.5 . . ?
H24A C24 H24B 109.5 . . ?
H24A C24 H24C 109.5 . . ?
H24B C24 H24C 109.5 . . ?
O1 C4 H4A 108.6 . . ?
O1 C4 C5 106.43(12) . . ?
O1 C4 C3 109.31(12) . . ?
C5 C4 H4A 108.6 . . ?
C5 C4 C3 115.26(13) . . ?
C3 C4 H4A 108.6 . . ?
C7 C6 C5 118.56(13) . . ?
C7 C6 C11 119.66(14) . . ?
C11 C6 C5 121.75(14) . . ?
C4 C5 H5 107.6 . . ?
C4 C5 C26 110.26(13) . . ?
C6 C5 C4 112.84(13) . . ?
C6 C5 H5 107.6 . . ?
C6 C5 C26 110.67(13) . . ?
C26 C5 H5 107.6 . . ?
C19 C20 H20A 109.7 . . ?
C19 C20 H20B 109.7 . . ?
C21 C20 C19 109.75(13) . . ?
C21 C20 H20A 109.7 . . ?
C21 C20 H20B 109.7 . . ?
H20A C20 H20B 108.2 . . ?
C14 C15 H15A 108.8 . . ?
C14 C15 H15B 108.8 . . ?
C16 C15 C14 113.62(12) . . ?
C16 C15 H15A 108.8 . . ?
C16 C15 H15B 108.8 . . ?
H15A C15 H15B 107.7 . . ?
C4 C3 H3 106.8 . . ?
C2 C3 C4 114.77(13) . . ?
C2 C3 H3 106.8 . . ?
C2 C3 C25 110.98(14) . . ?
C25 C3 C4 110.30(13) . . ?
C25 C3 H3 106.8 . . ?
C22 C23 H23A 109.5 . . ?
C22 C23 H23B 109.5 . . ?
C22 C23 H23C 109.5 . . ?
H23A C23 H23B 109.5 . . ?
H23A C23 H23C 109.5 . . ?
H23B C23 H23C 109.5 . . ?
C14 C27 H27A 109.5 . . ?
C14 C27 H27B 109.5 . . ?
C14 C27 H27C 109.5 . . ?
H27A C27 H27B 109.5 . . ?
H27A C27 H27C 109.5 . . ?
H27B C27 H27C 109.5 . . ?
C10 C11 C6 120.05(14) . . ?
C10 C11 H11 120.0 . . ?
C6 C11 H11 120.0 . . ?
C3 C2 H2A 109.1 . . ?
C3 C2 H2B 109.1 . . ?
C3 C2 C1 112.68(15) . . ?
H2A C2 H2B 107.8 . . ?
C1 C2 H2A 109.1 . . ?
C1 C2 H2B 109.1 . . ?
C3 C25 H25A 109.5 . . ?
C3 C25 H25B 109.5 . . ?
C3 C25 H25C 109.5 . . ?
H25A C25 H25B 109.5 . . ?
H25A C25 H25C 109.5 . . ?
H25B C25 H25C 109.5 . . ?
C5 C26 H26A 109.5 . . ?
C5 C26 H26B 109.5 . . ?
C5 C26 H26C 109.5 . . ?
H26A C26 H26B 109.5 . . ?
H26A C26 H26C 109.5 . . ?
H26B C26 H26C 109.5 . . ?
C18 C28 H28A 109.5 . . ?
C18 C28 H28B 109.5 . . ?
C18 C28 H28C 109.5 . . ?
H28A C28 H28B 109.5 . . ?
H28A C28 H28C 109.5 . . ?
H28B C28 H28C 109.5 . . ?
C2 C1 H1A 109.5 . . ?
C2 C1 H1B 109.5 . . ?
C2 C1 H1C 109.5 . . ?
H1A C1 H1B 109.5 . . ?
H1A C1 H1C 109.5 . . ?
H1B C1 H1C 109.5 . . ?
C29 C30 H30A 109.5 . . ?
C29 C30 H30B 109.5 . . ?
C29 C30 H30C 109.5 . . ?
H30A C30 H30B 109.5 . . ?
H30A C30 H30C 109.5 . . ?
H30B C30 H30C 109.5 . . ?

loop_
_geom_bond_atom_site_label_1
_geom_bond_atom_site_label_2
_geom_bond_distance
_geom_bond_site_symmetry_2
_geom_bond_publ_flag
O5 C17 1.4290(18) . ?
O5 C21 1.4331(18) . ?
O3 C8 1.3733(18) . ?
O3 C14 1.4607(18) . ?
O4 H4 0.8400 . ?
O4 C10 1.3674(19) . ?
O1 C29 1.3379(19) . ?
O1 C4 1.4660(19) . ?
O6 H6 0.8400 . ?
O6 C22 1.4409(19) . ?
O2 C29 1.214(2) . ?
C7 H7 0.9500 . ?
C7 C8 1.387(2) . ?
C7 C6 1.394(2) . ?
C8 C9 1.395(2) . ?
C14 C13 1.532(2) . ?
C14 C15 1.536(2) . ?
C14 C27 1.532(2) . ?
C10 C9 1.400(2) . ?
C10 C11 1.393(2) . ?
C9 C12 1.459(2) . ?
C16 H16A 0.9900 . ?
C16 H16B 0.9900 . ?
C16 C17 1.511(2) . ?
C16 C15 1.532(2) . ?
C13 C12 1.335(2) . ?
C13 C18 1.525(2) . ?
C12 H12 0.9500 . ?
C17 H17 1.0000 . ?
C17 C18 1.542(2) . ?
C29 C30 1.500(2) . ?
C22 C21 1.535(2) . ?
C22 C24 1.518(2) . ?
C22 C23 1.523(2) . ?
C18 C19 1.544(2) . ?
C18 C28 1.543(2) . ?
C19 H19A 0.9900 . ?
C19 H19B 0.9900 . ?
C19 C20 1.533(2) . ?
C21 H21 1.0000 . ?
C21 C20 1.523(2) . ?
C24 H24A 0.9800 . ?
C24 H24B 0.9800 . ?
C24 H24C 0.9800 . ?
C4 H4A 1.0000 . ?
C4 C5 1.531(2) . ?
C4 C3 1.540(2) . ?
C6 C5 1.523(2) . ?
C6 C11 1.397(2) . ?
C5 H5 1.0000 . ?
C5 C26 1.535(2) . ?
C20 H20A 0.9900 . ?
C20 H20B 0.9900 . ?
C15 H15A 0.9900 . ?
C15 H15B 0.9900 . ?
C3 H3 1.0000 . ?
C3 C2 1.532(2) . ?
C3 C25 1.537(2) . ?
C23 H23A 0.9800 . ?
C23 H23B 0.9800 . ?
C23 H23C 0.9800 . ?
C27 H27A 0.9800 . ?
C27 H27B 0.9800 . ?
C27 H27C 0.9800 . ?
C11 H11 0.9500 . ?
C2 H2A 0.9900 . ?
C2 H2B 0.9900 . ?
C2 C1 1.535(2) . ?
C25 H25A 0.9800 . ?
C25 H25B 0.9800 . ?
C25 H25C 0.9800 . ?
C26 H26A 0.9800 . ?
C26 H26B 0.9800 . ?
C26 H26C 0.9800 . ?
C28 H28A 0.9800 . ?
C28 H28B 0.9800 . ?
C28 H28C 0.9800 . ?
C1 H1A 0.9800 . ?
C1 H1B 0.9800 . ?
C1 H1C 0.9800 . ?
C30 H30A 0.9800 . ?
C30 H30B 0.9800 . ?
C30 H30C 0.9800 . ?
